data_1564916
loop_
_publ_author_name
'Hickstein, Daniel D.'
'Reinheimer, Eric W.'
'Johnson, Adam R.'
'O'Leary, Daniel J.'

_publ_section_title
;
 Dimethyl 4,5-dichlorophthalate
;
_journal_coeditor_code BV4041
_journal_issue 10
_journal_name_full IUCrData
_journal_page_first x211043
_journal_paper_doi 10.1107/S2414314621010439
_journal_volume 6
_journal_year 2021
_chemical_formula_iupac 'C10 H8 Cl2 O4'
_chemical_formula_moiety 'C10 H8 Cl2 O4'
_chemical_formula_sum 'C10 H8 Cl2 O4'
_chemical_formula_weight 263.06
_chemical_name_systematic
;
Dimethyl 4,5-dichlorophthalate
;
_space_group_crystal_system triclinic
_space_group_IT_number 2
_space_group_name_Hall '-P 1'
_space_group_name_H-M_alt 'P -1'
_atom_sites_solution_hydrogens geom
_atom_sites_solution_primary dual
_audit_creation_method
;
Olex2 1.3
(compiled 2020.11.12 svn.r5f609507 for OlexSys, GUI svn.r6272)
;
_cell_angle_alpha 97.7330(10)
_cell_angle_beta 109.2930(10)
_cell_angle_gamma 90.2170(10)
_cell_formula_units_Z 2
_cell_length_a 7.0204(6)
_cell_length_b 7.7661(6)
_cell_length_c 10.5392(8)
_cell_measurement_reflns_used 548
_cell_measurement_temperature 173.15
_cell_measurement_theta_max 27.69
_cell_measurement_theta_min 2.37
_cell_volume 536.69(7)
_computing_cell_refinement
;
SAINT (Bruker, 2016)
;
_computing_data_collection
;
APEX2 (Bruker, 2016)
;
_computing_data_reduction
;
SAINT (Bruker, 2016)
;
_computing_molecular_graphics
;
<i>OLEX2</i> (Dolomanov <i>et al.</i>,  2009)
;
_computing_publication_material
;
<i>OLEX2</i> (Dolomanov <i>et al.</i>,  2009)
;
_computing_structure_refinement
;
<i>SHELXL2014/7</i> (Sheldrick, 2015b)
;
_computing_structure_solution
;
<i>SHELXT2014/5</i> (Sheldrick, 2015a)
;
_diffrn_ambient_temperature 173.15
_diffrn_measured_fraction_theta_full 0.999
_diffrn_measured_fraction_theta_max 0.967
_diffrn_measurement_device_type 'Bruker APEX CCD area detector'
_diffrn_measurement_method 'phi and omega scans'
_diffrn_radiation_monochromator graphite
_diffrn_radiation_type MoK\a
_diffrn_radiation_wavelength 0.71073
_diffrn_reflns_av_R_equivalents 0.0308
_diffrn_reflns_av_unetI/netI 0.0241
_diffrn_reflns_limit_h_max 9
_diffrn_reflns_limit_h_min -9
_diffrn_reflns_limit_k_max 10
_diffrn_reflns_limit_k_min -10
_diffrn_reflns_limit_l_max 14
_diffrn_reflns_limit_l_min -14
_diffrn_reflns_number 5934
_diffrn_reflns_theta_full 25.242
_diffrn_reflns_theta_max 28.331
_diffrn_reflns_theta_min 2.069
_diffrn_source 'Fine-focus sealed tube'
_diffrn_source_current 30.0
_diffrn_source_power 1.5
_diffrn_source_voltage 50.0
_exptl_absorpt_coefficient_mu 0.598
_exptl_absorpt_correction_T_max 0.927
_exptl_absorpt_correction_T_min 0.838
_exptl_absorpt_correction_type multi-scan
_exptl_absorpt_process_details
;
(SADABS; Krause <i>et al.</i>,  2015)
;
_exptl_crystal_colour colorless
_exptl_crystal_density_diffrn 1.628
_exptl_crystal_description irregular
_exptl_crystal_F_000 268
_exptl_crystal_size_max 0.35
_exptl_crystal_size_mid 0.29
_exptl_crystal_size_min 0.28
_refine_diff_density_max 0.449
_refine_diff_density_min -0.210
_refine_ls_extinction_method none
_refine_ls_goodness_of_fit_ref 1.042
_refine_ls_hydrogen_treatment constr
_refine_ls_matrix_type full
_refine_ls_number_parameters 147
_refine_ls_number_reflns 2582
_refine_ls_number_restraints 0
_refine_ls_restrained_S_all 1.042
_refine_ls_R_factor_all 0.0274
_refine_ls_R_factor_gt 0.0256
_refine_ls_shift/su_max 0.001
_refine_ls_shift/su_mean 0.000
_refine_ls_structure_factor_coef Fsqd
_refine_ls_weighting_details 'w=1/[\s^2^(Fo^2^)+(0.0368P)^2^+0.1955P] where P=(Fo^2^+2Fc^2^)/3'
_refine_ls_weighting_scheme calc
_refine_ls_wR_factor_gt 0.0716
_refine_ls_wR_factor_ref 0.0731
_reflns_number_gt 2417
_reflns_number_total 2582
_reflns_threshold_expression 'I > 2\s(I)'
_cod_data_source_file bv4041sup1.cif
_cod_data_source_block I
_cod_database_code 1564916
_shelx_space_group_comment
;
The symmetry employed for this shelxl refinement is uniquely defined
by the following loop, which should always be used as a source of
symmetry information in preference to the above space-group names.
They are only intended as comments.
;

loop_
_space_group_symop_operation_xyz
'x, y, z'
'-x, -y, -z'

loop_
_atom_site_type_symbol
_atom_site_label
_atom_site_fract_x
_atom_site_fract_y
_atom_site_fract_z
_atom_site_U_iso_or_equiv
_atom_site_adp_type
_atom_site_calc_flag
_atom_site_occupancy
_atom_site_disorder_assembly
_atom_site_disorder_group
Cl Cl1 0.81953(5) 0.48342(4) 0.83259(3) 0.02349(9) Uani d 1 . .
Cl Cl2 0.74478(5) 0.08068(4) 0.71750(3) 0.02487(9) Uani d 1 . .
O O1 0.76916(17) 0.76700(12) 0.40055(10) 0.0310(2) Uani d 1 . .
O O2 0.69277(14) 0.55617(11) 0.22210(9) 0.02121(18) Uani d 1 . .
O O3 0.50933(14) 0.17388(12) 0.16137(9) 0.02470(19) Uani d 1 . .
O O4 0.84744(13) 0.20884(11) 0.21752(8) 0.02113(18) Uani d 1 . .
C C1 0.73795(16) 0.47447(14) 0.43804(11) 0.0158(2) Uani d 1 . .
C C2 0.77075(17) 0.53010(15) 0.57530(12) 0.0170(2) Uani d 1 . .
H H2 0.7904 0.6508 0.6094 0.020 Uiso calc 1 . .
C C3 0.77483(17) 0.41014(15) 0.66231(11) 0.0172(2) Uani d 1 . .
C C4 0.74445(17) 0.23318(15) 0.61230(12) 0.0181(2) Uani d 1 . .
C C5 0.71216(18) 0.17662(15) 0.47593(12) 0.0185(2) Uani d 1 . .
H H5 0.6921 0.0558 0.4423 0.022 Uiso calc 1 . .
C C6 0.70903(17) 0.29623(14) 0.38820(11) 0.0159(2) Uani d 1 . .
C C7 0.73570(17) 0.61539(15) 0.35369(12) 0.0179(2) Uani d 1 . .
C C8 0.6829(2) 0.68909(17) 0.13612(13) 0.0247(3) Uani d 1 . .
H H8A 0.6390 0.6352 0.0408 0.037 Uiso calc 1 . .
H H8B 0.8168 0.7473 0.1603 0.037 Uiso calc 1 . .
H H8C 0.5863 0.7746 0.1491 0.037 Uiso calc 1 . .
C C9 0.67274(18) 0.22206(14) 0.24202(12) 0.0175(2) Uani d 1 . .
C C10 0.8297(2) 0.14662(17) 0.07783(12) 0.0249(3) Uani d 1 . .
H H10A 0.7640 0.2330 0.0200 0.037 Uiso calc 1 . .
H H10B 0.7485 0.0365 0.0474 0.037 Uiso calc 1 . .
H H10C 0.9646 0.1283 0.0717 0.037 Uiso calc 1 . .

loop_
_atom_site_aniso_label
_atom_site_aniso_U_11
_atom_site_aniso_U_22
_atom_site_aniso_U_33
_atom_site_aniso_U_12
_atom_site_aniso_U_13
_atom_site_aniso_U_23
Cl1 0.02835(16) 0.02741(16) 0.01490(15) -0.00009(11) 0.00920(12) -0.00131(11)
Cl2 0.03392(18) 0.02289(16) 0.01804(15) -0.00098(12) 0.00730(12) 0.00740(11)
O1 0.0505(6) 0.0152(4) 0.0266(5) 0.0004(4) 0.0124(4) 0.0022(3)
O2 0.0281(4) 0.0181(4) 0.0175(4) -0.0002(3) 0.0066(3) 0.0052(3)
O3 0.0253(5) 0.0269(4) 0.0174(4) -0.0058(3) 0.0021(3) 0.0010(3)
O4 0.0235(4) 0.0248(4) 0.0136(4) 0.0029(3) 0.0056(3) -0.0005(3)
C1 0.0142(5) 0.0158(5) 0.0169(5) 0.0010(4) 0.0045(4) 0.0026(4)
C2 0.0152(5) 0.0161(5) 0.0188(5) 0.0008(4) 0.0056(4) -0.0004(4)
C3 0.0156(5) 0.0217(5) 0.0139(5) 0.0011(4) 0.0052(4) 0.0000(4)
C4 0.0183(5) 0.0196(5) 0.0164(5) 0.0003(4) 0.0049(4) 0.0050(4)
C5 0.0216(5) 0.0155(5) 0.0171(5) -0.0003(4) 0.0048(4) 0.0019(4)
C6 0.0155(5) 0.0165(5) 0.0143(5) 0.0002(4) 0.0034(4) 0.0011(4)
C7 0.0168(5) 0.0167(5) 0.0204(5) 0.0019(4) 0.0059(4) 0.0036(4)
C8 0.0292(6) 0.0237(6) 0.0243(6) 0.0038(5) 0.0098(5) 0.0115(5)
C9 0.0242(6) 0.0125(5) 0.0150(5) 0.0009(4) 0.0049(4) 0.0030(4)
C10 0.0342(7) 0.0261(6) 0.0147(5) 0.0029(5) 0.0097(5) -0.0001(4)

loop_
_atom_type_symbol
_atom_type_description
_atom_type_scat_dispersion_real
_atom_type_scat_dispersion_imag
_atom_type_scat_source
C C 0.0033 0.0016 'International Tables Vol C Tables 4.2.6.8 and 6.1.1.4'
H H 0.0000 0.0000 'International Tables Vol C Tables 4.2.6.8 and 6.1.1.4'
Cl Cl 0.1484 0.1585 'International Tables Vol C Tables 4.2.6.8 and 6.1.1.4'
O O 0.0106 0.0060 'International Tables Vol C Tables 4.2.6.8 and 6.1.1.4'

loop_
_geom_angle_atom_site_label_1
_geom_angle_atom_site_label_2
_geom_angle_atom_site_label_3
_geom_angle_site_symmetry_1
_geom_angle_site_symmetry_3
_geom_angle
_geom_angle_publ_flag
C7 O2 C8 . . 115.05(9) ?
C9 O4 C10 . . 115.31(10) ?
C2 C1 C6 . . 119.63(10) ?
C2 C1 C7 . . 115.67(10) ?
C6 C1 C7 . . 124.70(10) ?
C1 C2 H2 . . 119.8 ?
C3 C2 C1 . . 120.33(10) ?
C3 C2 H2 . . 119.8 ?
C2 C3 Cl1 . . 119.14(9) ?
C2 C3 C4 . . 119.92(10) ?
C4 C3 Cl1 . . 120.94(9) ?
C3 C4 Cl2 . . 121.06(9) ?
C5 C4 Cl2 . . 118.80(9) ?
C5 C4 C3 . . 120.14(10) ?
C4 C5 H5 . . 119.9 ?
C4 C5 C6 . . 120.23(10) ?
C6 C5 H5 . . 119.9 ?
C1 C6 C9 . . 124.00(10) ?
C5 C6 C1 . . 119.74(10) ?
C5 C6 C9 . . 116.26(10) ?
O1 C7 O2 . . 123.60(11) ?
O1 C7 C1 . . 123.11(11) ?
O2 C7 C1 . . 113.29(9) ?
O2 C8 H8A . . 109.5 ?
O2 C8 H8B . . 109.5 ?
O2 C8 H8C . . 109.5 ?
H8A C8 H8B . . 109.5 ?
H8A C8 H8C . . 109.5 ?
H8B C8 H8C . . 109.5 ?
O3 C9 O4 . . 125.21(11) ?
O3 C9 C6 . . 124.09(11) ?
O4 C9 C6 . . 110.60(10) ?
O4 C10 H10A . . 109.5 ?
O4 C10 H10B . . 109.5 ?
O4 C10 H10C . . 109.5 ?
H10A C10 H10B . . 109.5 ?
H10A C10 H10C . . 109.5 ?
H10B C10 H10C . . 109.5 ?

loop_
_geom_bond_atom_site_label_1
_geom_bond_atom_site_label_2
_geom_bond_site_symmetry_2
_geom_bond_distance
_geom_bond_publ_flag
Cl1 C3 . 1.7305(12) ?
Cl2 C4 . 1.7272(12) ?
O1 C7 . 1.2042(15) ?
O2 C7 . 1.3330(15) ?
O2 C8 . 1.4500(14) ?
O3 C9 . 1.2022(15) ?
O4 C9 . 1.3359(15) ?
O4 C10 . 1.4503(14) ?
C1 C2 . 1.3940(16) ?
C1 C6 . 1.4018(15) ?
C1 C7 . 1.4969(15) ?
C2 H2 . 0.9500 ?
C2 C3 . 1.3865(16) ?
C3 C4 . 1.3931(16) ?
C4 C5 . 1.3871(16) ?
C5 H5 . 0.9500 ?
C5 C6 . 1.3915(15) ?
C6 C9 . 1.5069(16) ?
C8 H8A . 0.9800 ?
C8 H8B . 0.9800 ?
C8 H8C . 0.9800 ?
C10 H10A . 0.9800 ?
C10 H10B . 0.9800 ?
C10 H10C . 0.9800 ?

loop_
_geom_hbond_atom_site_label_D
_geom_hbond_atom_site_label_H
_geom_hbond_atom_site_label_A
_geom_hbond_site_symmetry_A
_geom_hbond_distance_DH
_geom_hbond_distance_HA
_geom_hbond_distance_DA
_geom_hbond_angle_DHA
C5 H5 O1 1_545 0.95 2.33 3.2327(15) 159.1
C10 H10B O3 2_655 0.98 2.68 3.5380(16) 146.8

loop_
_geom_torsion_atom_site_label_1
_geom_torsion_atom_site_label_2
_geom_torsion_atom_site_label_3
_geom_torsion_atom_site_label_4
_geom_torsion_site_symmetry_1
_geom_torsion_site_symmetry_2
_geom_torsion_site_symmetry_3
_geom_torsion_site_symmetry_4
_geom_torsion
_geom_torsion_publ_flag
Cl1 C3 C4 Cl2 . . . . 1.42(14) ?
Cl1 C3 C4 C5 . . . . -178.93(9) ?
Cl2 C4 C5 C6 . . . . 179.38(9) ?
C1 C2 C3 Cl1 . . . . 179.08(9) ?
C1 C2 C3 C4 . . . . -0.50(17) ?
C1 C6 C9 O3 . . . . -101.05(14) ?
C1 C6 C9 O4 . . . . 82.36(13) ?
C2 C1 C6 C5 . . . . 0.37(17) ?
C2 C1 C6 C9 . . . . -179.92(10) ?
C2 C1 C7 O1 . . . . 3.39(17) ?
C2 C1 C7 O2 . . . . -176.51(10) ?
C2 C3 C4 Cl2 . . . . -179.00(8) ?
C2 C3 C4 C5 . . . . 0.65(17) ?
C3 C4 C5 C6 . . . . -0.28(18) ?
C4 C5 C6 C1 . . . . -0.23(17) ?
C4 C5 C6 C9 . . . . -179.96(10) ?
C5 C6 C9 O3 . . . . 78.67(15) ?
C5 C6 C9 O4 . . . . -97.92(12) ?
C6 C1 C2 C3 . . . . 0.00(17) ?
C6 C1 C7 O1 . . . . -176.90(12) ?
C6 C1 C7 O2 . . . . 3.20(16) ?
C7 C1 C2 C3 . . . . 179.72(10) ?
C7 C1 C6 C5 . . . . -179.33(10) ?
C7 C1 C6 C9 . . . . 0.38(18) ?
C8 O2 C7 O1 . . . . -1.71(17) ?
C8 O2 C7 C1 . . . . 178.18(9) ?
C10 O4 C9 O3 . . . . 6.33(17) ?
C10 O4 C9 C6 . . . . -177.12(9) ?

_cod_database_fobs_code 1564916
